data_2232748
loop_
_publ_author_name
'Godlewska, Sylwia'
'Baranowska, Katarzyna'
'Socha, Joanna'
'Do\/lega, Anna'

_publ_section_title
;
 Bromidotetrakis(1<i>H</i>-2-ethyl-5-methylimidazole-\k<i>N</i>^3^)copper(II)
 bromide
;
_journal_coeditor_code HB6533
_journal_issue 12
_journal_name_full 'Acta Crystallographica Section E'
_journal_page_first m1906
_journal_paper_doi 10.1107/S1600536811051117
_journal_volume 67
_journal_year 2011
_chemical_formula_iupac '[Cu Br (C6 H10 N2)4] Br'
_chemical_formula_moiety 'C24 H40 Br Cu N8 +, Br -'
_chemical_formula_sum 'C24 H40 Br2 Cu N8'
_chemical_formula_weight 664
_chemical_name_systematic
;
Bromidotetrakis(1<i>H</i>-2-ethyl-5-methylimidazole-\k<i>N</i>^3^)copper(II)
bromide
;
_space_group_IT_number 85
_symmetry_cell_setting tetragonal
_symmetry_space_group_name_Hall '-P 4a'
_symmetry_space_group_name_H-M 'P 4/n :2'
_atom_sites_solution_hydrogens geom
_atom_sites_solution_primary direct
_atom_sites_solution_secondary difmap
_audit_conform_dict_name cif_core.dic
_audit_conform_dict_version 2.3
_audit_creation_method 'WinGX routine CIF_UPDATE'
_cell_angle_alpha 90
_cell_angle_beta 90
_cell_angle_gamma 90
_cell_formula_units_Z 2
_cell_length_a 14.0961(4)
_cell_length_b 14.0961(4)
_cell_length_c 7.5236(4)
_cell_measurement_reflns_used 2155
_cell_measurement_temperature 294(2)
_cell_measurement_theta_max 28.7512
_cell_measurement_theta_min 2.7018
_cell_volume 1494.94(10)
_computing_cell_refinement 'CrysAlis PRO (Oxford Diffraction, 2006)'
_computing_data_collection 'CrysAlis PRO (Oxford Diffraction, 2006)'
_computing_data_reduction 'CrysAlis RED (Oxford Diffraction, 2006)'
_computing_molecular_graphics 'ORTEP-3 (Farrugia, 1997)'
_computing_publication_material 'WinGX (Farrugia, 1999)'
_computing_structure_refinement 'SHELXL97 (Sheldrick, 2008)'
_computing_structure_solution 'SHELXS97 (Sheldrick, 2008)'
_diffrn_ambient_temperature 294(2)
_diffrn_detector_area_resol_mean 8.1883
_diffrn_measured_fraction_theta_full 0.999
_diffrn_measured_fraction_theta_max 0.999
_diffrn_measurement_device_type 'Oxford Diffraction Xcalibur Sapphire2'
_diffrn_measurement_method '\w scans'
_diffrn_radiation_monochromator graphite
_diffrn_radiation_type MoK\a
_diffrn_radiation_wavelength 0.71073
_diffrn_reflns_av_R_equivalents 0.0245
_diffrn_reflns_limit_h_max 10
_diffrn_reflns_limit_h_min -17
_diffrn_reflns_limit_k_max 15
_diffrn_reflns_limit_k_min -17
_diffrn_reflns_limit_l_max 7
_diffrn_reflns_limit_l_min -9
_diffrn_reflns_number 5099
_diffrn_reflns_theta_full 25.5
_diffrn_reflns_theta_max 25.5
_diffrn_reflns_theta_min 2.71
_exptl_absorpt_coefficient_mu 3.43
_exptl_absorpt_correction_T_max 0.44
_exptl_absorpt_correction_T_min 0.248
_exptl_absorpt_correction_type analytical
_exptl_absorpt_process_details
;
[CrysAlis PRO (Oxford Diffraction, 2006), based on expressions derived
by
Clark & Reid (1995)]
;
_exptl_crystal_colour blue
_exptl_crystal_density_diffrn 1.475
_exptl_crystal_density_method 'not measured'
_exptl_crystal_description prism
_exptl_crystal_F_000 678
_exptl_crystal_size_max 0.54
_exptl_crystal_size_mid 0.45
_exptl_crystal_size_min 0.33
_refine_diff_density_max 0.629
_refine_diff_density_min -0.385
_refine_ls_extinction_method none
_refine_ls_goodness_of_fit_ref 0.953
_refine_ls_hydrogen_treatment constr
_refine_ls_matrix_type full
_refine_ls_number_parameters 103
_refine_ls_number_reflns 1395
_refine_ls_number_restraints 0
_refine_ls_restrained_S_all 0.953
_refine_ls_R_factor_all 0.0501
_refine_ls_R_factor_gt 0.0273
_refine_ls_shift/su_max 0.004
_refine_ls_shift/su_mean 0
_refine_ls_structure_factor_coef Fsqd
_refine_ls_weighting_details 'calc w=1/[\s^2^(Fo^2^)+(0.0447P)^2^] where P=(Fo^2^+2Fc^2^)/3'
_refine_ls_weighting_scheme calc
_refine_ls_wR_factor_gt 0.0703
_refine_ls_wR_factor_ref 0.0761
_reflns_number_gt 898
_reflns_number_total 1395
_reflns_threshold_expression I>2s(I)
_cod_data_source_file hb6533.cif
_cod_data_source_block I
_cod_original_sg_symbol_H-M 'P 4/n'
_cod_database_code 2232748
_cod_database_fobs_code 2232748

loop_
_symmetry_equiv_pos_as_xyz
'x, y, z'
'-x+1/2, -y+1/2, z'
'-y+1/2, x, z'
'y, -x+1/2, z'
'-x, -y, -z'
'x-1/2, y-1/2, -z'
'y-1/2, -x, -z'
'-y, x-1/2, -z'

loop_
_atom_site_type_symbol
_atom_site_label
_atom_site_fract_x
_atom_site_fract_y
_atom_site_fract_z
_atom_site_U_iso_or_equiv
_atom_site_adp_type
_atom_site_calc_flag
_atom_site_refinement_flags
_atom_site_occupancy
_atom_site_symmetry_multiplicity
_atom_site_disorder_assembly
_atom_site_disorder_group
Br Br1 0.25 0.25 0.31140(7) 0.0495(2) Uani d S 1 4 . .
Br Br2 0.75 0.25 0 0.05286(19) Uani d S 1 4 . .
Cu Cu1 0.25 0.25 0.67466(8) 0.0366(2) Uani d S 1 4 . .
N N1 0.22250(14) 0.39093(14) 0.6939(3) 0.0397(5) Uani d . 1 1 A .
N N2 0.21196(15) 0.54003(15) 0.7653(3) 0.0486(6) Uani d . 1 1 A .
H H2 0.2195 0.5922 0.823 0.058 Uiso calc R 1 1 . .
C C1 0.16846(19) 0.4385(2) 0.5685(4) 0.0481(7) Uani d . 1 1 . .
H H1 0.141 0.4104 0.4693 0.058 Uiso calc R 1 1 . .
C C2 0.16140(19) 0.5299(2) 0.6100(4) 0.0520(8) Uani d . 1 1 . .
C C3 0.24764(19) 0.4552(2) 0.8122(4) 0.0446(7) Uani d . 1 1 . .
C C4 0.1150(3) 0.6113(2) 0.5178(5) 0.0900(14) Uani d . 1 1 . .
H H4A 0.0826 0.5888 0.4138 0.135 Uiso calc R 1 1 . .
H H4B 0.1623 0.6568 0.4836 0.135 Uiso calc R 1 1 . .
H H4C 0.0702 0.6408 0.5966 0.135 Uiso calc R 1 1 . .
C C5 0.2915(9) 0.4385(17) 0.980(3) 0.059(3) Uani d P 0.620(8) 1 A 1
H H5A 0.2972 0.3709 1.001 0.071 Uiso calc PR 0.620(8) 1 A 1
H H5B 0.2533 0.4658 1.0744 0.071 Uiso calc PR 0.620(8) 1 A 1
C C6 0.3952(5) 0.4870(5) 0.9776(9) 0.087(3) Uani d P 0.620(8) 1 A 1
H H6A 0.3886 0.5546 0.9672 0.131 Uiso calc PR 0.620(8) 1 A 1
H H6B 0.4307 0.4632 0.8783 0.131 Uiso calc PR 0.620(8) 1 A 1
H H6C 0.4279 0.4721 1.0859 0.131 Uiso calc PR 0.620(8) 1 A 1
C C5A 0.3233(13) 0.438(2) 0.966(4) 0.043(5) Uani d P 0.380(8) 1 A 2
H H5A1 0.3232 0.3711 0.9977 0.052 Uiso calc PR 0.380(8) 1 A 2
H H5A2 0.386 0.4535 0.9218 0.052 Uiso calc PR 0.380(8) 1 A 2
C C6A 0.3036(11) 0.4935(7) 1.1209(14) 0.123(6) Uani d P 0.380(8) 1 A 2
H H6A1 0.3115 0.5595 1.0934 0.184 Uiso calc PR 0.380(8) 1 A 2
H H6A2 0.3466 0.476 1.2143 0.184 Uiso calc PR 0.380(8) 1 A 2
H H6A3 0.2395 0.4822 1.1588 0.184 Uiso calc PR 0.380(8) 1 A 2

loop_
_atom_site_aniso_label
_atom_site_aniso_U_11
_atom_site_aniso_U_22
_atom_site_aniso_U_33
_atom_site_aniso_U_12
_atom_site_aniso_U_13
_atom_site_aniso_U_23
Br1 0.0587(3) 0.0587(3) 0.0311(3) 0 0 0
Br2 0.0394(2) 0.0394(2) 0.0798(5) 0 0 0
Cu1 0.0350(2) 0.0350(2) 0.0397(4) 0 0 0
N1 0.0396(13) 0.0367(12) 0.0428(14) 0.0018(10) -0.0011(10) -0.0029(10)
N2 0.0519(15) 0.0364(13) 0.0576(17) -0.0021(11) 0.0071(13) -0.0080(12)
C1 0.0411(17) 0.0519(19) 0.0514(18) 0.0037(14) -0.0084(14) -0.0031(15)
C2 0.0455(18) 0.0466(19) 0.064(2) 0.0092(14) -0.0011(16) 0.0027(16)
C3 0.0485(18) 0.0436(17) 0.0418(17) -0.0049(13) 0.0058(14) -0.0022(14)
C4 0.086(3) 0.058(2) 0.127(4) 0.0231(19) -0.030(2) 0.007(2)
C5 0.060(9) 0.070(5) 0.048(6) -0.003(8) -0.003(7) -0.007(4)
C6 0.104(6) 0.079(4) 0.079(6) 0.010(4) -0.047(4) -0.021(3)
C5A 0.038(11) 0.060(8) 0.033(8) -0.024(10) -0.007(8) 0.007(6)
C6A 0.252(18) 0.065(7) 0.051(7) 0.045(8) -0.051(9) -0.023(6)

loop_
_atom_type_symbol
_atom_type_description
_atom_type_scat_dispersion_real
_atom_type_scat_dispersion_imag
_atom_type_scat_source
C C 0.0033 0.0016 'International Tables Vol C Tables 4.2.6.8 and 6.1.1.4'
H H 0 0 'International Tables Vol C Tables 4.2.6.8 and 6.1.1.4'
N N 0.0061 0.0033 'International Tables Vol C Tables 4.2.6.8 and 6.1.1.4'
Cu Cu 0.3201 1.2651 'International Tables Vol C Tables 4.2.6.8 and 6.1.1.4'
Br Br -0.2901 2.4595 'International Tables Vol C Tables 4.2.6.8 and 6.1.1.4'

loop_
_exptl_crystal_face_index_h
_exptl_crystal_face_index_k
_exptl_crystal_face_index_l
_exptl_crystal_face_perp_dist
17 -4 -5 0.1845
-15 7 6 0.1451
20 -2 1 0.2239
-19 -3 -1 0.2781
8 -18 1 0.2522
-15 13 -1 0.1518
-4 -9 9 0.2089
1 6 -10 0.1359
4 -2 10 0.177
9 18 0 0.3924
12 -2 -9 0.137
11 15 4 0.3584
3 -20 -1 0.2326
16 0 6 0.1966

loop_
_geom_angle_atom_site_label_1
_geom_angle_atom_site_label_2
_geom_angle_atom_site_label_3
_geom_angle_site_symmetry_1
_geom_angle_site_symmetry_3
_geom_angle
_geom_angle_publ_flag
N1 Cu1 N1 3 . 89.708(9) y
N1 Cu1 N1 3 2 89.707(9) n
N1 Cu1 N1 . 2 171.81(12) y
N1 Cu1 N1 3 4 171.81(12) ?
N1 Cu1 N1 . 4 89.707(9) ?
N1 Cu1 N1 2 4 89.708(9) ?
N1 Cu1 Br1 3 . 94.10(6) n
N1 Cu1 Br1 . . 94.10(6) ?
N1 Cu1 Br1 2 . 94.10(6) ?
N1 Cu1 Br1 4 . 94.10(6) ?
C3 N1 C1 . . 106.0(2) ?
C3 N1 Cu1 . . 132.03(19) ?
C1 N1 Cu1 . . 122.00(18) ?
C3 N2 C2 . . 108.9(2) ?
C3 N2 H2 . . 125.5 ?
C2 N2 H2 . . 125.5 ?
C2 C1 N1 . . 110.5(3) ?
C2 C1 H1 . . 124.7 ?
N1 C1 H1 . . 124.7 ?
C1 C2 N2 . . 105.1(2) ?
C1 C2 C4 . . 132.0(3) ?
N2 C2 C4 . . 122.8(3) ?
N1 C3 N2 . . 109.5(2) ?
N1 C3 C5 . . 127.0(10) ?
N2 C3 C5 . . 122.8(10) ?
N1 C3 C5A . . 124.3(12) ?
N2 C3 C5A . . 125.4(12) ?
C2 C4 H4A . . 109.5 ?
C2 C4 H4B . . 109.5 ?
H4A C4 H4B . . 109.5 ?
C2 C4 H4C . . 109.5 ?
H4A C4 H4C . . 109.5 ?
H4B C4 H4C . . 109.5 ?
C3 C5 C6 . . 108.3(12) ?
C3 C5 H5A . . 110 ?
C6 C5 H5A . . 110 ?
C3 C5 H5B . . 110 ?
C6 C5 H5B . . 110 ?
H5A C5 H5B . . 108.4 ?
C6A C5A C3 . . 112.1(18) ?
C6A C5A H5A1 . . 109.2 ?
C3 C5A H5A1 . . 109.2 ?
C6A C5A H5A2 . . 109.2 ?
C3 C5A H5A2 . . 109.2 ?
H5A1 C5A H5A2 . . 107.9 ?
C5A C6A H6A1 . . 109.5 ?
C5A C6A H6A2 . . 109.5 ?
H6A1 C6A H6A2 . . 109.5 ?
C5A C6A H6A3 . . 109.5 ?
H6A1 C6A H6A3 . . 109.5 ?
H6A2 C6A H6A3 . . 109.5 ?

loop_
_geom_bond_atom_site_label_1
_geom_bond_atom_site_label_2
_geom_bond_site_symmetry_2
_geom_bond_distance
_geom_bond_publ_flag
Cu1 Br1 . 2.7330(8) yes
Cu1 N1 3 2.029(2) yes
Cu1 N1 . 2.029(2) ?
Cu1 N1 2 2.029(2) ?
Cu1 N1 4 2.029(2) ?
N1 C3 . 1.319(3) ?
N1 C1 . 1.385(3) ?
N2 C3 . 1.344(3) ?
N2 C2 . 1.376(4) ?
N2 H2 . 0.86 ?
C1 C2 . 1.330(4) ?
C1 H1 . 0.93 ?
C2 C4 . 1.492(4) ?
C3 C5 . 1.42(2) ?
C3 C5A . 1.59(3) ?
C4 H4A . 0.96 ?
C4 H4B . 0.96 ?
C4 H4C . 0.96 ?
C5 C6 . 1.613(14) ?
C5 H5A . 0.97 ?
C5 H5B . 0.97 ?
C6 H6A . 0.96 ?
C6 H6B . 0.96 ?
C6 H6C . 0.96 ?
C5A C6A . 1.43(3) ?
C5A H5A1 . 0.97 ?
C5A H5A2 . 0.97 ?
C6A H6A1 . 0.96 ?
C6A H6A2 . 0.96 ?
C6A H6A3 . 0.96 ?

loop_
_geom_hbond_atom_site_label_D
_geom_hbond_atom_site_label_H
_geom_hbond_atom_site_label_A
_geom_hbond_site_symmetry_A
_geom_hbond_distance_DH
_geom_hbond_distance_HA
_geom_hbond_distance_DA
_geom_hbond_angle_DHA
N2 H2 Br2 5_666 0.86 2.63 3.488(2) 178
